data_2001521
loop_
_publ_author_name
'Geiser, U.'
'Kini, A. M.'

_publ_section_title
;
 Structure of the trigonal phase of
 bis(methinyltricobaltenneacarbonyl), [CCo~3~(CO)~9~]~2~
;
_journal_issue 7
_journal_name_full 'Acta Crystallographica Section C'
_journal_page_first 1322
_journal_page_last 1324
_journal_paper_doi 10.1107/S010827019300085X
_journal_volume 49
_journal_year 1993
_chemical_formula_sum 'C20 Co6 O18'
_chemical_formula_weight 881.8
_space_group_IT_number 152
_space_group_name_Hall 'P 31 2"'
_space_group_name_H-M_alt 'P 31 2 1'
_symmetry_cell_setting trigonal
_symmetry_space_group_name_Hall 'P 31 2"'
_symmetry_space_group_name_H-M 'P 31 2 1'
_atom_type_scat_source IntTabIV
_cell_angle_alpha 90
_cell_angle_beta 90
_cell_angle_gamma 120
_cell_formula_units_Z 3
_cell_length_a 9.710(2)
_cell_length_b 9.710(2)
_cell_length_c 25.746(6)
_cell_measurement_reflns_used 25
_cell_measurement_temperature 295(2)
_cell_measurement_theta_max 12
_cell_measurement_theta_min 10
_cell_volume 2102.2(8)
_diffrn_measurement_device 'Nicolet P3/F'
_diffrn_measurement_method '\w scans of width 1.2\% and rate 2-12\% min^-1^'
_diffrn_radiation_type MoK\a
_diffrn_radiation_wavelength 0.7107
_diffrn_reflns_av_R_equivalents 0.035
_diffrn_reflns_limit_h_max 5
_diffrn_reflns_limit_h_min -11
_diffrn_reflns_limit_k_max 11
_diffrn_reflns_limit_k_min -5
_diffrn_reflns_limit_l_max 30
_diffrn_reflns_limit_l_min -2
_diffrn_reflns_number 4789
_diffrn_reflns_theta_max 25.0
_diffrn_standards_decay_% <2
_diffrn_standards_interval_count 96
_diffrn_standards_number 3
_exptl_absorpt_coefficient_mu 3.546
_exptl_absorpt_correction_T_max 0.533
_exptl_absorpt_correction_T_min 0.487
_exptl_absorpt_correction_type integration
_exptl_crystal_colour black
_exptl_crystal_density_diffrn 2.090
_exptl_crystal_description 'distorted octahedron'
_exptl_crystal_size_max 0.3
_exptl_crystal_size_mid 0.3
_exptl_crystal_size_min 0.3
_refine_diff_density_max 0.32
_refine_diff_density_min -0.26
_refine_ls_goodness_of_fit_obs 0.948
_refine_ls_number_parameters 199
_refine_ls_number_reflns 1268
_refine_ls_R_factor_obs 0.025
_refine_ls_shift/esd_max 0.10
_refine_ls_structure_factor_coef F
_refine_ls_weighting_details 'w = \s^-2^(F)'
_refine_ls_weighting_scheme calc
_refine_ls_wR_factor_obs 0.023
_reflns_number_observed 1268
_reflns_number_total 1475
_reflns_observed_criterion F>4\s(F)
_cod_data_source_file hh1034.cif
_cod_data_source_block hh1034_structure_1_of_1
_cod_depositor_comments
;
The following automatic conversions were performed:

'_refine_ls_weighting_scheme' value 'w = \s^-2^(F)' was changed to
'calc'. New tag '_refine_ls_weighting_details' was created. The value
of the new tag was set to 'w = \s^-2^(F)'.

Automatic conversion script
Id: cif_fix_values 3143 2015-03-26 13:38:13Z robertas 
;
_cod_database_code 2001521

loop_
_symmetry_equiv_pos_as_xyz
x,y,z
-y,x-y,z+1/3
-x+y,-x,z+2/3
y,x,-z
-x,-x+y,1/3-z
x-y,-y,-z+2/3

loop_
_atom_site_label
_atom_site_fract_x
_atom_site_fract_y
_atom_site_fract_z
_atom_site_U_iso_or_equiv
Co1 .71565(9) .11919(10) .64571(3) .0363(3)
Co2 .86331(9) .01154(9) .59985(3) .0385(3)
Co3 .92161(9) .28451(9) .58225(3) .0387(3)
C1 .6994(7) .2716(8) .6797(2) .050(3)
O1 .6870(6) .3664(6) .7012(2) .087(3)
C2 .6251(8) -.0285(8) .6954(2) .048(3)
O2 .5608(6) -.1212(6) .7262(2) .074(2)
C3 .5493(7) .0513(8) .6000(2) .049(3)
O3 .4493(5) .0122(6) .5708(2) .068(2)
C4 .7246(9) -.0912(9) .5472(2) .069(3)
O4 .6385(7) -.1563(7) .5139(2) .124(4)
C5 .8108(8) -.1541(8) .6415(2) .056(3)
O5 .7750(7) -.2619(6) .6666(2) .095(3)
C6 1.0383(8) .0239(7) .5716(2) .054(3)
O6 1.1460(6) .0298(7) .5532(2) .083(3)
C7 1.1140(8) .3590(8) .5521(2) .049(3)
O7 1.2345(5) .4099(6) .5329(2) .069(2)
C8 .7981(8) .2410(8) .5241(2) .057(3)
O8 .7221(6) .2137(7) .4879(2) .094(3)
C9 .9395(9) .4726(9) .5994(2) .063(3)
O9 .9489(7) .5903(6) .6081(2) .101(3)
C10 .9424(6) .1929(6) .6463(2) .028(2)

loop_
_geom_angle_atom_site_label_1
_geom_angle_atom_site_label_2
_geom_angle_atom_site_label_3
_geom_angle_site_symmetry_1
_geom_angle_site_symmetry_2
_geom_angle_site_symmetry_3
_geom_angle
_geom_angle_publ_flag
C2 Co1 C1 . . . 95.9(3) yes
C2 Co1 C3 . . . 100.3(3) yes
C2 Co1 C10 . . . 107.5(3) yes
C2 Co1 Co3 . . . 155.8(2) yes
C2 Co1 Co2 . . . 99.2(2) yes
C1 Co1 C3 . . . 100.6(3) yes
C1 Co1 C10 . . . 104.1(2) yes
C1 Co1 Co3 . . . 99.4(2) yes
C1 Co1 Co2 . . . 153.7(2) yes
C3 Co1 C10 . . . 140.3(2) yes
C3 Co1 Co3 . . . 95.2(2) yes
C3 Co1 Co2 . . . 97.8(2) yes
C10 Co1 Co3 . . . 50.40(10) yes
C10 Co1 Co2 . . . 50.70(10) yes
Co3 Co1 Co2 . . . 60.07(3) yes
C5 Co2 C6 . . . 97.9(3) yes
C5 Co2 C4 . . . 98.9(3) yes
C5 Co2 C10 . . . 104.6(2) yes
C5 Co2 Co1 . . . 97.5(2) yes
C5 Co2 Co3 . . . 153.0(2) yes
C6 Co2 C4 . . . 98.7(3) yes
C6 Co2 C10 . . . 104.9(3) yes
C6 Co2 Co1 . . . 154.1(2) yes
C6 Co2 Co3 . . . 98.8(2) yes
C4 Co2 C10 . . . 143.7(3) yes
C4 Co2 Co1 . . . 99.3(2) yes
C4 Co2 Co3 . . . 99.3(2) yes
C10 Co2 Co1 . . . 50.9(2) yes
C10 Co2 Co3 . . . 50.40(10) yes
Co1 Co2 Co3 . . . 59.94(3) yes
C9 Co3 C7 . . . 98.2(3) yes
C9 Co3 C8 . . . 98.9(3) yes
C9 Co3 C10 . . . 106.1(2) yes
C9 Co3 Co1 . . . 97.7(2) yes
C9 Co3 Co2 . . . 154.3(2) yes
C7 Co3 C8 . . . 99.6(3) yes
C7 Co3 C10 . . . 103.1(2) yes
C7 Co3 Co1 . . . 152.7(2) yes
C7 Co3 Co2 . . . 98.4(2) yes
C8 Co3 C10 . . . 143.1(3) yes
C8 Co3 Co1 . . . 99.7(2) yes
C8 Co3 Co2 . . . 97.5(2) yes
C10 Co3 Co1 . . . 50.9(2) yes
C10 Co3 Co2 . . . 50.70(10) yes
Co1 Co3 Co2 . . . 59.99(3) yes
O1 C1 Co1 . . . 179.1(6) yes
O2 C2 Co1 . . . 176.3(6) yes
O3 C3 Co1 . . . 178.0(5) yes
O4 C4 Co2 . . . 179.2(7) yes
O5 C5 Co2 . . . 177.9(6) yes
O6 C6 Co2 . . . 178.7(6) yes
O7 C7 Co3 . . . 177.9(6) yes
O8 C8 Co3 . . . 179.6(7) yes
O9 C9 Co3 . . . 177.2(6) yes
C10 C10 Co3 2 . . 133.5(4) yes
C10 C10 Co2 . . . 133.3(2) yes
C10 C10 Co1 . . . 132.2(5) yes
Co3 C10 Co2 . . . 78.8(2) yes
Co3 C10 Co1 . . . 78.6(2) yes
Co2 C10 Co1 . . . 78.4(2) yes

loop_
_geom_bond_atom_site_label_1
_geom_bond_atom_site_label_2
_geom_bond_site_symmetry_1
_geom_bond_distance
_geom_bond_publ_flag
Co1 C2 . 1.791(6) yes
Co1 C1 . 1.792(6) yes
Co1 C3 . 1.834(6) yes
Co1 C10 . 1.946(5) yes
Co1 Co3 . 2.4570(10) yes
Co1 Co2 . 2.4580(10) yes
Co2 C5 . 1.782(7) yes
Co2 C6 . 1.796(7) yes
Co2 C4 . 1.818(7) yes
Co2 C10 . 1.941(5) yes
Co2 Co3 . 2.4600(10) yes
Co3 C9 . 1.801(8) yes
Co3 C7 . 1.807(7) yes
Co3 C8 . 1.832(6) yes
Co3 C10 . 1.932(5) yes
C1 O1 . 1.132(7) yes
C2 O2 . 1.126(7) yes
C3 O3 . 1.134(6) yes
C4 O4 . 1.142(7) yes
C5 O5 . 1.127(7) yes
C6 O6 . 1.123(7) yes
C7 O7 . 1.130(7) yes
C8 O8 . 1.134(7) yes
C9 O9 . 1.123(8) yes
C10 C10 . 1.426(9) yes
